data_4126307
loop_
_publ_author_name
'Derosa, Joseph'
'Cantu, Annabelle L.'
'Boulous, Mark N.'
'O'Duill, Miriam L'
'Turnbull, Joshua L.'
'Liu, Zhen'
'De La Torre, Daizy M.'
'Engle, Keary M.'

_publ_section_title
;
 Palladium(II)-Catalyzed Directed anti-Hydrochlorination of Unactivated
 Alkynes with HCl.
;
_journal_name_full 'Journal of the American Chemical Society'
_journal_paper_doi 10.1021/jacs.7b00892
_journal_year 2017
_chemical_formula_moiety 'C15 H13 Cl N2 O'
_chemical_formula_sum 'C15 H13 Cl N2 O'
_chemical_formula_weight 272.72
_chemical_name_systematic
;
 ?
;
_space_group_crystal_system monoclinic
_space_group_IT_number 14
_space_group_name_Hall '-P 2ybc'
_space_group_name_H-M_alt 'P 1 21/c 1'
_symmetry_space_group_name_Hall '-P 2ybc'
_symmetry_space_group_name_H-M 'P 1 21/c 1'
_atom_sites_solution_hydrogens geom
_atom_sites_solution_primary direct
_audit_creation_date 2016-06-22
_audit_creation_method
;
Olex2 1.2
(compiled 2016.02.19 svn.r3266 for OlexSys, GUI svn.r5155)
;
_cell_angle_alpha 90
_cell_angle_beta 96.998(7)
_cell_angle_gamma 90
_cell_formula_units_Z 12
_cell_length_a 13.195(4)
_cell_length_b 28.087(7)
_cell_length_c 10.834(3)
_cell_measurement_reflns_used 2700
_cell_measurement_temperature 100
_cell_measurement_theta_max 23.56
_cell_measurement_theta_min 2.39
_cell_volume 3985.3(19)
_computing_cell_refinement 'SAINT v8.34A (Bruker, 2013)'
_computing_data_collection 'APEX2 v2013.6-2 (Bruker, 2013)'
_computing_data_reduction 'SAINT v8.34A (Bruker, 2013)'
_computing_molecular_graphics 'Olex2 (Dolomanov et al., 2009)'
_computing_publication_material 'Olex2 (Dolomanov et al., 2009)'
_computing_structure_refinement 'XL (Sheldrick, 2008)'
_computing_structure_solution 'ShelXT (Sheldrick, 2015)'
_diffrn_ambient_temperature 100
_diffrn_detector_area_resol_mean 8.0
_diffrn_detector_type 'CCD Area Detector'
_diffrn_measured_fraction_theta_full 0.998
_diffrn_measured_fraction_theta_max 0.997
_diffrn_measurement_device 'Kappa Four-Circle Diffractometer'
_diffrn_measurement_device_type 'Bruker APEX-II CCD'
_diffrn_measurement_method '\f and \w scans'
_diffrn_radiation_type MoK\a
_diffrn_radiation_wavelength 0.71073
_diffrn_reflns_av_R_equivalents 0.0582
_diffrn_reflns_av_unetI/netI 0.0687
_diffrn_reflns_Laue_measured_fraction_full 0.998
_diffrn_reflns_Laue_measured_fraction_max 0.997
_diffrn_reflns_limit_h_max 15
_diffrn_reflns_limit_h_min -16
_diffrn_reflns_limit_k_max 34
_diffrn_reflns_limit_k_min -35
_diffrn_reflns_limit_l_max 13
_diffrn_reflns_limit_l_min -13
_diffrn_reflns_number 25934
_diffrn_reflns_point_group_measured_fraction_full 0.998
_diffrn_reflns_point_group_measured_fraction_max 0.997
_diffrn_reflns_theta_full 26.000
_diffrn_reflns_theta_max 26.375
_diffrn_reflns_theta_min 1.716
_diffrn_standards_number 0
_exptl_absorpt_coefficient_mu 0.280
_exptl_absorpt_correction_T_max 0.2602
_exptl_absorpt_correction_T_min 0.2142
_exptl_absorpt_correction_type multi-scan
_exptl_absorpt_process_details
;
SADABS-2014/5 (Bruker,2014/5) was used for absorption correction.
wR2(int) was 0.0542 before and 0.0485 after correction.
The Ratio of minimum to maximum transmission is 0.8232.
The \l/2 correction factor is 0.00150.
;
_exptl_crystal_colour colourless
_exptl_crystal_colour_primary colourless
_exptl_crystal_density_diffrn 1.364
_exptl_crystal_description plate
_exptl_crystal_F_000 1704
_exptl_crystal_size_max 0.27
_exptl_crystal_size_mid 0.13
_exptl_crystal_size_min 0.08
_refine_diff_density_max 0.303
_refine_diff_density_min -0.292
_refine_diff_density_rms 0.061
_refine_ls_extinction_method none
_refine_ls_goodness_of_fit_ref 1.016
_refine_ls_hydrogen_treatment constr
_refine_ls_matrix_type full
_refine_ls_number_parameters 514
_refine_ls_number_reflns 8145
_refine_ls_number_restraints 0
_refine_ls_restrained_S_all 1.016
_refine_ls_R_factor_all 0.0859
_refine_ls_R_factor_gt 0.0464
_refine_ls_shift/su_max 0.001
_refine_ls_shift/su_mean 0.000
_refine_ls_structure_factor_coef Fsqd
_refine_ls_weighting_details 'w=1/[\s^2^(Fo^2^)+(0.0356P)^2^+0.9781P] where P=(Fo^2^+2Fc^2^)/3'
_refine_ls_weighting_scheme calc
_refine_ls_wR_factor_gt 0.0926
_refine_ls_wR_factor_ref 0.1092
_reflns_Friedel_coverage 0.000
_reflns_number_gt 5346
_reflns_number_total 8145
_reflns_threshold_expression 'I > 2\s(I)'
_cod_data_source_file ja7b00892_si_002.cif
_cod_data_source_block engle17_a
_cod_original_cell_volume 3985.3(18)
_cod_database_code 4126307
_shelx_space_group_comment
;
The symmetry employed for this shelxl refinement is uniquely defined
by the following loop, which should always be used as a source of
symmetry information in preference to the above space-group names.
They are only intended as comments.
;
_shelx_estimated_absorpt_t_max 0.978
_shelx_estimated_absorpt_t_min 0.928
_olex2_refinement_description
;
1. Fixed Uiso
 At 1.2 times of:
  All C(H) groups, All C(H,H) groups, All N(H) groups
2.a Secondary CH2 refined with riding coordinates:
 C7A(H7AA,H7AB), C7B(H7BA,H7BB), C7C(H7CA,H7CB)
2.b Aromatic/amide H refined with riding coordinates:
 N2C(H2C), N2B(H2B), N2A(H2A), C9B(H9B), C4C(H4C), C11B(H11B), C3A(H3A),
 C4B(H4B), C3B(H3B), C9C(H9C), C2A(H2AA), C11C(H11C), C1C(H1C), C4A(H4A),
 C3C(H3C), C9A(H9A), C2B(H2BA), C15B(H15B), C15C(H15C), C14C(H14C), C2C(H2CA),
 C12B(H12B), C1A(H1A), C1B(H1B), C13C(H13C), C12C(H12C), C13B(H13B), C15A(H15A),
  C14B(H14B), C11A(H11A), C14A(H14A), C12A(H12A), C13A(H13A)
;
_shelx_shelxl_version_number 2014/7
_olex2_submission_special_instructions 'No special instructions were received'

loop_
_space_group_symop_operation_xyz
'x, y, z'
'-x, y+1/2, -z+1/2'
'-x, -y, -z'
'x, -y-1/2, z-1/2'

loop_
_atom_site_label
_atom_site_type_symbol
_atom_site_fract_x
_atom_site_fract_y
_atom_site_fract_z
_atom_site_U_iso_or_equiv
_atom_site_adp_type
_atom_site_occupancy
_atom_site_site_symmetry_order
_atom_site_calc_flag
_atom_site_refinement_flags_posn
Cl1A Cl 0.74692(4) 0.45516(2) 0.86290(6) 0.02673(16) Uani 1 1 d .
Cl1B Cl 0.26361(4) 0.61944(2) 0.62252(6) 0.02727(16) Uani 1 1 d .
Cl1C Cl 0.71065(4) 0.78259(2) 0.84495(6) 0.02880(17) Uani 1 1 d .
O1B O 0.51149(11) 0.64153(6) 0.64850(14) 0.0196(4) Uani 1 1 d .
O1C O 0.45156(12) 0.80697(6) 0.81538(14) 0.0216(4) Uani 1 1 d .
O1A O 0.48813(11) 0.47579(6) 0.81834(14) 0.0207(4) Uani 1 1 d .
N2C N 0.49727(13) 0.73292(7) 0.75728(16) 0.0154(4) Uani 1 1 d .
H2C H 0.4895 0.7022 0.7685 0.018 Uiso 1 1 calc R
N2B N 0.47207(12) 0.56622(7) 0.70357(16) 0.0142(4) Uani 1 1 d .
H2B H 0.4797 0.5357 0.6887 0.017 Uiso 1 1 calc R
N2A N 0.54173(13) 0.40098(7) 0.77913(16) 0.0156(4) Uani 1 1 d .
H2A H 0.5378 0.3706 0.7980 0.019 Uiso 1 1 calc R
N1A N 0.41391(13) 0.36424(7) 0.93166(16) 0.0169(4) Uani 1 1 d .
N1C N 0.36941(13) 0.69306(7) 0.90409(16) 0.0182(4) Uani 1 1 d .
N1B N 0.61566(13) 0.53115(7) 0.56783(16) 0.0162(4) Uani 1 1 d .
C5B C 0.59298(15) 0.57767(8) 0.55645(19) 0.0139(5) Uani 1 1 d .
C5A C 0.42159(15) 0.41172(8) 0.92696(19) 0.0142(5) Uani 1 1 d .
C10B C 0.11135(16) 0.55721(8) 0.7593(2) 0.0188(5) Uani 1 1 d .
C7A C 0.60778(15) 0.41539(8) 0.68782(19) 0.0160(5) Uani 1 1 d .
H7AA H 0.5879 0.4477 0.6573 0.019 Uiso 1 1 calc R
H7AB H 0.5976 0.3934 0.6160 0.019 Uiso 1 1 calc R
C9B C 0.22303(16) 0.55650(8) 0.7951(2) 0.0165(5) Uani 1 1 d .
H9B H 0.2466 0.5359 0.8619 0.020 Uiso 1 1 calc R
C6C C 0.44600(16) 0.76322(8) 0.82199(19) 0.0151(5) Uani 1 1 d .
C4C C 0.33102(17) 0.76927(9) 0.9870(2) 0.0203(5) Uani 1 1 d .
H4C H 0.3405 0.8028 0.9871 0.024 Uiso 1 1 calc R
C6A C 0.48667(16) 0.43245(8) 0.83546(19) 0.0151(5) Uani 1 1 d .
C8C C 0.67587(16) 0.74403(8) 0.72058(19) 0.0156(5) Uani 1 1 d .
C8A C 0.71896(16) 0.41566(8) 0.73909(19) 0.0159(5) Uani 1 1 d .
C6B C 0.52120(15) 0.59808(8) 0.64112(19) 0.0139(5) Uani 1 1 d .
C11B C 0.06710(17) 0.55371(9) 0.6363(2) 0.0254(6) Uani 1 1 d .
H11B H 0.1092 0.5496 0.5720 0.030 Uiso 1 1 calc R
C5C C 0.37842(15) 0.74048(8) 0.90744(19) 0.0139(5) Uani 1 1 d .
C7B C 0.40632(15) 0.58053(8) 0.79528(19) 0.0150(5) Uani 1 1 d .
H7BA H 0.4263 0.6129 0.8254 0.018 Uiso 1 1 calc R
H7BB H 0.4174 0.5586 0.8672 0.018 Uiso 1 1 calc R
C3A C 0.32126(16) 0.42294(9) 1.0926(2) 0.0196(5) Uani 1 1 d .
H3A H 0.2905 0.4429 1.1483 0.024 Uiso 1 1 calc R
C8B C 0.29471(16) 0.58070(8) 0.74676(19) 0.0151(5) Uani 1 1 d .
C7C C 0.56493(15) 0.74840(8) 0.6695(2) 0.0162(5) Uani 1 1 d .
H7CA H 0.5498 0.7820 0.6469 0.019 Uiso 1 1 calc R
H7CB H 0.5518 0.7291 0.5929 0.019 Uiso 1 1 calc R
C4B C 0.63156(16) 0.60763(8) 0.4719(2) 0.0165(5) Uani 1 1 d .
H4B H 0.6125 0.6402 0.4663 0.020 Uiso 1 1 calc R
C3B C 0.69866(16) 0.58885(9) 0.3959(2) 0.0197(5) Uani 1 1 d .
H3B H 0.7270 0.6084 0.3374 0.024 Uiso 1 1 calc R
C9C C 0.74174(16) 0.71473(8) 0.6776(2) 0.0173(5) Uani 1 1 d .
H9C H 0.7131 0.6953 0.6105 0.021 Uiso 1 1 calc R
C2A C 0.31169(17) 0.37427(9) 1.0981(2) 0.0209(6) Uani 1 1 d .
H2AA H 0.2732 0.3600 1.1569 0.025 Uiso 1 1 calc R
C11C C 0.91195(17) 0.69341(9) 0.6242(2) 0.0250(6) Uani 1 1 d .
H11C H 0.8811 0.6897 0.5409 0.030 Uiso 1 1 calc R
C10C C 0.85192(17) 0.70684(9) 0.7153(2) 0.0192(5) Uani 1 1 d .
C1C C 0.31042(17) 0.67334(9) 0.9826(2) 0.0223(6) Uani 1 1 d .
H1C H 0.3037 0.6397 0.9824 0.027 Uiso 1 1 calc R
C4A C 0.37658(15) 0.44229(9) 1.0043(2) 0.0172(5) Uani 1 1 d .
H4A H 0.3835 0.4758 0.9969 0.021 Uiso 1 1 calc R
C3C C 0.26944(17) 0.74820(9) 1.0666(2) 0.0235(6) Uani 1 1 d .
H3C H 0.2354 0.7670 1.1218 0.028 Uiso 1 1 calc R
C9A C 0.79025(17) 0.38864(8) 0.6985(2) 0.0194(5) Uani 1 1 d .
H9A H 0.7659 0.3676 0.6327 0.023 Uiso 1 1 calc R
C2B C 0.72353(16) 0.54129(9) 0.4066(2) 0.0201(5) Uani 1 1 d .
H2BA H 0.7697 0.5275 0.3560 0.024 Uiso 1 1 calc R
C15B C 0.04758(17) 0.56194(9) 0.8516(2) 0.0265(6) Uani 1 1 d .
H15B H 0.0762 0.5631 0.9364 0.032 Uiso 1 1 calc R
C15C C 0.89883(18) 0.71053(9) 0.8378(2) 0.0259(6) Uani 1 1 d .
H15C H 0.8594 0.7188 0.9023 0.031 Uiso 1 1 calc R
C14C C 1.00310(18) 0.70220(10) 0.8656(2) 0.0320(7) Uani 1 1 d .
H14C H 1.0344 0.7050 0.9490 0.038 Uiso 1 1 calc R
C2C C 0.25876(17) 0.69930(9) 1.0638(2) 0.0226(6) Uani 1 1 d .
H2CA H 0.2168 0.6838 1.1166 0.027 Uiso 1 1 calc R
C12B C -0.03787(18) 0.55615(10) 0.6069(2) 0.0294(6) Uani 1 1 d .
H12B H -0.0671 0.5536 0.5226 0.035 Uiso 1 1 calc R
C1A C 0.35890(17) 0.34626(9) 1.0167(2) 0.0217(5) Uani 1 1 d .
H1A H 0.3519 0.3127 1.0215 0.026 Uiso 1 1 calc R
C1B C 0.67996(16) 0.51382(9) 0.4925(2) 0.0195(5) Uani 1 1 d .
H1B H 0.6967 0.4809 0.4982 0.023 Uiso 1 1 calc R
C13C C 1.06104(19) 0.68998(10) 0.7734(2) 0.0337(7) Uani 1 1 d .
H13C H 1.1323 0.6847 0.7930 0.040 Uiso 1 1 calc R
C12C C 1.01559(18) 0.68540(10) 0.6524(2) 0.0322(7) Uani 1 1 d .
H12C H 1.0554 0.6768 0.5886 0.039 Uiso 1 1 calc R
C13B C -0.10033(18) 0.56232(10) 0.6989(2) 0.0327(7) Uani 1 1 d .
H13B H -0.1722 0.5647 0.6780 0.039 Uiso 1 1 calc R
C10A C 0.90139(17) 0.38566(9) 0.7382(2) 0.0215(6) Uani 1 1 d .
C15A C 0.96165(17) 0.42473(10) 0.7766(2) 0.0268(6) Uani 1 1 d .
H15A H 0.9317 0.4555 0.7761 0.032 Uiso 1 1 calc R
C14B C -0.05763(18) 0.56502(10) 0.8214(2) 0.0327(7) Uani 1 1 d .
H14B H -0.1003 0.5690 0.8853 0.039 Uiso 1 1 calc R
C11A C 0.94860(19) 0.34126(10) 0.7347(2) 0.0318(7) Uani 1 1 d .
H11A H 0.9096 0.3144 0.7039 0.038 Uiso 1 1 calc R
C14A C 1.06538(19) 0.41927(11) 0.8159(2) 0.0350(7) Uani 1 1 d .
H14A H 1.1059 0.4462 0.8424 0.042 Uiso 1 1 calc R
C12A C 1.0514(2) 0.33589(12) 0.7754(3) 0.0408(8) Uani 1 1 d .
H12A H 1.0821 0.3053 0.7752 0.049 Uiso 1 1 calc R
C13A C 1.1092(2) 0.37478(12) 0.8163(2) 0.0392(8) Uani 1 1 d .
H13A H 1.1797 0.3710 0.8448 0.047 Uiso 1 1 calc R

loop_
_atom_site_aniso_label
_atom_site_aniso_U_11
_atom_site_aniso_U_22
_atom_site_aniso_U_33
_atom_site_aniso_U_23
_atom_site_aniso_U_13
_atom_site_aniso_U_12
Cl1A 0.0212(3) 0.0303(4) 0.0284(3) -0.0137(3) 0.0019(3) 0.0014(3)
Cl1B 0.0205(3) 0.0340(4) 0.0277(3) 0.0163(3) 0.0048(3) 0.0049(3)
Cl1C 0.0225(3) 0.0301(4) 0.0335(4) -0.0176(3) 0.0024(3) -0.0012(3)
O1B 0.0244(9) 0.0110(9) 0.0249(9) -0.0011(7) 0.0089(7) -0.0004(7)
O1C 0.0289(9) 0.0104(9) 0.0276(9) 0.0009(7) 0.0115(7) 0.0011(7)
O1A 0.0255(9) 0.0130(10) 0.0248(9) 0.0033(7) 0.0079(7) 0.0018(7)
N2C 0.0182(10) 0.0092(11) 0.0198(10) 0.0022(8) 0.0066(8) 0.0023(8)
N2B 0.0154(9) 0.0099(11) 0.0180(10) -0.0019(8) 0.0049(8) -0.0004(8)
N2A 0.0199(10) 0.0097(11) 0.0180(10) 0.0021(8) 0.0051(8) 0.0008(8)
N1A 0.0202(10) 0.0135(11) 0.0170(10) 0.0019(8) 0.0030(8) -0.0002(8)
N1C 0.0199(10) 0.0177(12) 0.0174(10) -0.0006(9) 0.0039(8) -0.0016(9)
N1B 0.0149(9) 0.0142(11) 0.0194(10) -0.0014(8) 0.0023(8) 0.0004(8)
C5B 0.0120(10) 0.0130(13) 0.0159(11) -0.0027(10) -0.0014(9) -0.0014(9)
C5A 0.0115(10) 0.0141(13) 0.0158(12) 0.0015(10) -0.0028(9) -0.0002(9)
C10B 0.0177(11) 0.0169(14) 0.0216(13) -0.0003(10) 0.0016(10) -0.0013(10)
C7A 0.0168(11) 0.0154(13) 0.0162(12) 0.0005(10) 0.0036(9) -0.0008(10)
C9B 0.0185(11) 0.0154(13) 0.0157(12) -0.0024(10) 0.0024(10) 0.0024(10)
C6C 0.0148(11) 0.0144(14) 0.0154(12) 0.0013(10) -0.0009(9) 0.0015(10)
C4C 0.0253(13) 0.0140(14) 0.0222(13) 0.0002(10) 0.0049(10) 0.0040(10)
C6A 0.0157(11) 0.0145(14) 0.0147(11) -0.0002(10) -0.0002(9) 0.0008(10)
C8C 0.0202(11) 0.0132(13) 0.0141(12) -0.0001(10) 0.0050(9) -0.0026(10)
C8A 0.0194(11) 0.0130(13) 0.0154(12) 0.0007(10) 0.0030(9) -0.0004(10)
C6B 0.0109(10) 0.0145(14) 0.0157(12) -0.0008(10) -0.0012(9) 0.0008(9)
C11B 0.0214(12) 0.0280(16) 0.0273(14) -0.0055(12) 0.0049(11) -0.0006(11)
C5C 0.0129(11) 0.0142(13) 0.0140(11) 0.0018(10) -0.0014(9) 0.0013(9)
C7B 0.0158(11) 0.0131(13) 0.0170(12) 0.0008(10) 0.0051(9) 0.0001(10)
C3A 0.0162(11) 0.0227(15) 0.0202(12) -0.0010(11) 0.0030(10) 0.0016(10)
C8B 0.0177(11) 0.0133(13) 0.0145(11) -0.0009(10) 0.0026(9) 0.0043(10)
C7C 0.0196(11) 0.0130(13) 0.0171(12) 0.0009(10) 0.0067(10) -0.0003(10)
C4B 0.0167(11) 0.0139(13) 0.0187(12) 0.0006(10) 0.0009(9) -0.0013(10)
C3B 0.0181(12) 0.0226(15) 0.0193(12) 0.0006(11) 0.0057(10) -0.0042(10)
C9C 0.0200(12) 0.0150(13) 0.0169(12) -0.0005(10) 0.0024(10) -0.0004(10)
C2A 0.0205(12) 0.0230(15) 0.0198(13) 0.0060(11) 0.0043(10) -0.0020(11)
C11C 0.0230(13) 0.0272(16) 0.0247(14) -0.0021(12) 0.0025(11) 0.0036(11)
C10C 0.0181(11) 0.0172(14) 0.0229(13) 0.0024(11) 0.0047(10) -0.0004(10)
C1C 0.0251(13) 0.0202(15) 0.0222(13) 0.0037(11) 0.0055(10) -0.0039(11)
C4A 0.0157(11) 0.0148(13) 0.0211(12) 0.0017(10) 0.0017(10) 0.0000(10)
C3C 0.0237(13) 0.0273(16) 0.0203(13) -0.0007(11) 0.0065(10) 0.0085(11)
C9A 0.0236(12) 0.0178(14) 0.0170(12) 0.0020(10) 0.0034(10) 0.0013(10)
C2B 0.0168(11) 0.0237(15) 0.0200(13) -0.0055(11) 0.0037(10) 0.0008(10)
C15B 0.0201(12) 0.0354(17) 0.0244(14) -0.0021(12) 0.0039(11) -0.0025(12)
C15C 0.0241(13) 0.0279(16) 0.0261(14) 0.0003(12) 0.0047(11) 0.0018(12)
C14C 0.0242(13) 0.0408(19) 0.0292(15) 0.0012(13) -0.0042(12) 0.0020(12)
C2C 0.0185(12) 0.0305(16) 0.0197(13) 0.0042(11) 0.0058(10) -0.0015(11)
C12B 0.0214(13) 0.0373(18) 0.0285(14) -0.0073(13) -0.0011(11) -0.0007(12)
C1A 0.0248(13) 0.0175(14) 0.0230(13) 0.0044(11) 0.0033(11) -0.0021(11)
C1B 0.0205(12) 0.0146(14) 0.0240(13) -0.0045(11) 0.0047(10) 0.0021(10)
C13C 0.0176(13) 0.0402(19) 0.0427(17) 0.0106(14) 0.0012(12) 0.0025(12)
C12C 0.0237(13) 0.0405(19) 0.0340(16) 0.0014(13) 0.0095(12) 0.0073(13)
C13B 0.0146(12) 0.0424(19) 0.0406(17) -0.0069(14) 0.0011(12) -0.0014(12)
C10A 0.0226(12) 0.0266(16) 0.0165(12) 0.0036(11) 0.0077(10) 0.0064(11)
C15A 0.0217(13) 0.0308(17) 0.0292(14) 0.0030(12) 0.0086(11) 0.0033(12)
C14B 0.0198(13) 0.048(2) 0.0324(15) -0.0051(14) 0.0104(12) -0.0025(12)
C11A 0.0322(15) 0.0308(17) 0.0352(15) 0.0036(13) 0.0149(12) 0.0067(13)
C14A 0.0226(13) 0.053(2) 0.0302(15) 0.0005(14) 0.0068(12) 0.0000(14)
C12A 0.0353(16) 0.044(2) 0.0470(18) 0.0161(16) 0.0202(14) 0.0217(15)
C13A 0.0212(14) 0.068(3) 0.0300(16) 0.0174(15) 0.0085(12) 0.0125(15)

loop_
_atom_type_symbol
_atom_type_description
_atom_type_scat_dispersion_real
_atom_type_scat_dispersion_imag
_atom_type_scat_source
C C 0.0033 0.0016 'International Tables Vol C Tables 4.2.6.8 and 6.1.1.4'
H H 0.0000 0.0000 'International Tables Vol C Tables 4.2.6.8 and 6.1.1.4'
Cl Cl 0.1484 0.1585 'International Tables Vol C Tables 4.2.6.8 and 6.1.1.4'
N N 0.0061 0.0033 'International Tables Vol C Tables 4.2.6.8 and 6.1.1.4'
O O 0.0106 0.0060 'International Tables Vol C Tables 4.2.6.8 and 6.1.1.4'

loop_
_geom_angle_atom_site_label_1
_geom_angle_atom_site_label_2
_geom_angle_atom_site_label_3
_geom_angle
C6C N2C H2C 118.5
C6C N2C C7C 123.0(2)
C7C N2C H2C 118.5
C6B N2B H2B 119.1
C6B N2B C7B 121.86(19)
C7B N2B H2B 119.1
C7A N2A H2A 119.0
C6A N2A H2A 119.0
C6A N2A C7A 122.0(2)
C5A N1A C1A 116.8(2)
C5C N1C C1C 116.8(2)
C1B N1B C5B 116.6(2)
N1B C5B C6B 117.58(19)
N1B C5B C4B 123.8(2)
C4B C5B C6B 118.6(2)
N1A C5A C6A 117.53(19)
N1A C5A C4A 123.7(2)
C4A C5A C6A 118.7(2)
C11B C10B C9B 122.6(2)
C15B C10B C9B 119.0(2)
C15B C10B C11B 118.4(2)
N2A C7A H7AA 109.0
N2A C7A H7AB 109.0
N2A C7A C8A 112.88(17)
H7AA C7A H7AB 107.8
C8A C7A H7AA 109.0
C8A C7A H7AB 109.0
C10B C9B H9B 115.6
C8B C9B C10B 128.9(2)
C8B C9B H9B 115.6
O1C C6C N2C 124.5(2)
O1C C6C C5C 120.2(2)
N2C C6C C5C 115.4(2)
C5C C4C H4C 120.6
C5C C4C C3C 118.7(2)
C3C C4C H4C 120.6
O1A C6A N2A 124.4(2)
O1A C6A C5A 120.1(2)
N2A C6A C5A 115.5(2)
C7C C8C Cl1C 112.67(16)
C9C C8C Cl1C 122.38(17)
C9C C8C C7C 125.0(2)
C7A C8A Cl1A 113.11(16)
C9A C8A Cl1A 121.82(18)
C9A C8A C7A 125.1(2)
O1B C6B N2B 124.8(2)
O1B C6B C5B 119.6(2)
N2B C6B C5B 115.6(2)
C10B C11B H11B 119.7
C12B C11B C10B 120.5(2)
C12B C11B H11B 119.7
N1C C5C C6C 117.63(19)
N1C C5C C4C 123.6(2)
C4C C5C C6C 118.8(2)
N2B C7B H7BA 108.8
N2B C7B H7BB 108.8
N2B C7B C8B 113.77(17)
H7BA C7B H7BB 107.7
C8B C7B H7BA 108.8
C8B C7B H7BB 108.8
C2A C3A H3A 120.7
C2A C3A C4A 118.6(2)
C4A C3A H3A 120.7
C9B C8B Cl1B 120.96(17)
C9B C8B C7B 125.3(2)
C7B C8B Cl1B 113.66(16)
N2C C7C C8C 112.59(17)
N2C C7C H7CA 109.1
N2C C7C H7CB 109.1
C8C C7C H7CA 109.1
C8C C7C H7CB 109.1
H7CA C7C H7CB 107.8
C5B C4B H4B 120.8
C3B C4B C5B 118.3(2)
C3B C4B H4B 120.8
C4B C3B H3B 120.6
C2B C3B C4B 118.9(2)
C2B C3B H3B 120.6
C8C C9C H9C 114.2
C8C C9C C10C 131.5(2)
C10C C9C H9C 114.2
C3A C2A H2AA 120.4
C3A C2A C1A 119.1(2)
C1A C2A H2AA 120.4
C10C C11C H11C 119.3
C12C C11C H11C 119.3
C12C C11C C10C 121.4(2)
C11C C10C C9C 118.1(2)
C11C C10C C15C 118.0(2)
C15C C10C C9C 123.9(2)
N1C C1C H1C 118.2
N1C C1C C2C 123.7(2)
C2C C1C H1C 118.2
C5A C4A C3A 118.5(2)
C5A C4A H4A 120.8
C3A C4A H4A 120.8
C4C C3C H3C 120.8
C2C C3C C4C 118.4(2)
C2C C3C H3C 120.8
C8A C9A H9A 114.6
C8A C9A C10A 130.9(2)
C10A C9A H9A 114.6
C3B C2B H2BA 120.6
C3B C2B C1B 118.8(2)
C1B C2B H2BA 120.6
C10B C15B H15B 119.6
C14B C15B C10B 120.8(2)
C14B C15B H15B 119.6
C10C C15C H15C 119.8
C14C C15C C10C 120.3(2)
C14C C15C H15C 119.8
C15C C14C H14C 119.7
C13C C14C C15C 120.5(2)
C13C C14C H14C 119.7
C1C C2C H2CA 120.6
C3C C2C C1C 118.8(2)
C3C C2C H2CA 120.6
C11B C12B H12B 119.7
C13B C12B C11B 120.6(2)
C13B C12B H12B 119.7
N1A C1A C2A 123.2(2)
N1A C1A H1A 118.4
C2A C1A H1A 118.4
N1B C1B C2B 123.5(2)
N1B C1B H1B 118.2
C2B C1B H1B 118.2
C14C C13C H13C 120.1
C14C C13C C12C 119.9(2)
C12C C13C H13C 120.1
C11C C12C H12C 120.1
C13C C12C C11C 119.9(2)
C13C C12C H12C 120.1
C12B C13B H13B 120.3
C14B C13B C12B 119.5(2)
C14B C13B H13B 120.3
C15A C10A C9A 123.6(2)
C15A C10A C11A 118.2(2)
C11A C10A C9A 118.2(2)
C10A C15A H15A 119.6
C10A C15A C14A 120.7(3)
C14A C15A H15A 119.6
C15B C14B H14B 119.9
C13B C14B C15B 120.2(2)
C13B C14B H14B 119.9
C10A C11A H11A 119.6
C12A C11A C10A 120.8(3)
C12A C11A H11A 119.6
C15A C14A H14A 120.1
C13A C14A C15A 119.9(3)
C13A C14A H14A 120.1
C11A C12A H12A 120.0
C13A C12A C11A 120.0(3)
C13A C12A H12A 120.0
C14A C13A H13A 119.9
C12A C13A C14A 120.3(3)
C12A C13A H13A 119.9

loop_
_geom_bond_atom_site_label_1
_geom_bond_atom_site_label_2
_geom_bond_distance
Cl1A C8A 1.745(2)
Cl1B C8B 1.740(2)
Cl1C C8C 1.746(2)
O1B C6B 1.230(3)
O1C C6C 1.234(3)
O1A C6A 1.232(3)
N2C H2C 0.8800
N2C C6C 1.338(3)
N2C C7C 1.448(3)
N2B H2B 0.8800
N2B C6B 1.336(3)
N2B C7B 1.453(3)
N2A H2A 0.8800
N2A C7A 1.453(3)
N2A C6A 1.338(3)
N1A C5A 1.339(3)
N1A C1A 1.340(3)
N1C C5C 1.337(3)
N1C C1C 1.340(3)
N1B C5B 1.343(3)
N1B C1B 1.338(3)
C5B C6B 1.510(3)
C5B C4B 1.385(3)
C5A C6A 1.506(3)
C5A C4A 1.383(3)
C10B C9B 1.477(3)
C10B C11B 1.392(3)
C10B C15B 1.390(3)
C7A H7AA 0.9900
C7A H7AB 0.9900
C7A C8A 1.504(3)
C9B H9B 0.9500
C9B C8B 1.323(3)
C6C C5C 1.504(3)
C4C H4C 0.9500
C4C C5C 1.386(3)
C4C C3C 1.388(3)
C8C C7C 1.505(3)
C8C C9C 1.322(3)
C8A C9A 1.325(3)
C11B H11B 0.9500
C11B C12B 1.385(3)
C7B H7BA 0.9900
C7B H7BB 0.9900
C7B C8B 1.502(3)
C3A H3A 0.9500
C3A C2A 1.375(3)
C3A C4A 1.384(3)
C7C H7CA 0.9900
C7C H7CB 0.9900
C4B H4B 0.9500
C4B C3B 1.385(3)
C3B H3B 0.9500
C3B C2B 1.377(3)
C9C H9C 0.9500
C9C C10C 1.478(3)
C2A H2AA 0.9500
C2A C1A 1.384(3)
C11C H11C 0.9500
C11C C10C 1.390(3)
C11C C12C 1.383(3)
C10C C15C 1.398(3)
C1C H1C 0.9500
C1C C2C 1.385(3)
C4A H4A 0.9500
C3C H3C 0.9500
C3C C2C 1.381(3)
C9A H9A 0.9500
C9A C10A 1.480(3)
C2B H2BA 0.9500
C2B C1B 1.387(3)
C15B H15B 0.9500
C15B C14B 1.390(3)
C15C H15C 0.9500
C15C C14C 1.392(3)
C14C H14C 0.9500
C14C C13C 1.373(4)
C2C H2CA 0.9500
C12B H12B 0.9500
C12B C13B 1.379(3)
C1A H1A 0.9500
C1B H1B 0.9500
C13C H13C 0.9500
C13C C12C 1.379(3)
C12C H12C 0.9500
C13B H13B 0.9500
C13B C14B 1.379(3)
C10A C15A 1.389(3)
C10A C11A 1.397(3)
C15A H15A 0.9500
C15A C14A 1.391(3)
C14B H14B 0.9500
C11A H11A 0.9500
C11A C12A 1.383(3)
C14A H14A 0.9500
C14A C13A 1.377(4)
C12A H12A 0.9500
C12A C13A 1.374(4)
C13A H13A 0.9500

loop_
_geom_torsion_atom_site_label_1
_geom_torsion_atom_site_label_2
_geom_torsion_atom_site_label_3
_geom_torsion_atom_site_label_4
_geom_torsion
Cl1A C8A C9A C10A -2.3(4)
Cl1C C8C C7C N2C -66.2(2)
Cl1C C8C C9C C10C -0.9(4)
O1C C6C C5C N1C 175.13(19)
O1C C6C C5C C4C -6.4(3)
N2C C6C C5C N1C -5.1(3)
N2C C6C C5C C4C 173.42(19)
N2B C7B C8B Cl1B -60.4(2)
N2B C7B C8B C9B 123.3(2)
N2A C7A C8A Cl1A -61.0(2)
N2A C7A C8A C9A 117.8(2)
N1A C5A C6A O1A 172.64(19)
N1A C5A C6A N2A -8.6(3)
N1A C5A C4A C3A 0.7(3)
N1C C1C C2C C3C -1.2(3)
N1B C5B C6B O1B 168.08(19)
N1B C5B C6B N2B -12.0(3)
N1B C5B C4B C3B -1.0(3)
C5B N1B C1B C2B 0.6(3)
C5B C4B C3B C2B 0.6(3)
C5A N1A C1A C2A -0.4(3)
C10B C9B C8B Cl1B -0.8(4)
C10B C9B C8B C7B 175.2(2)
C10B C11B C12B C13B 0.3(4)
C10B C15B C14B C13B 1.5(4)
C7A N2A C6A O1A -1.8(3)
C7A N2A C6A C5A 179.58(17)
C7A C8A C9A C10A 179.0(2)
C9B C10B C11B C12B -177.8(2)
C9B C10B C15B C14B 176.9(2)
C6C N2C C7C C8C 103.5(2)
C4C C3C C2C C1C 0.5(3)
C6A N2A C7A C8A 103.4(2)
C6A C5A C4A C3A -176.67(18)
C8C C9C C10C C11C -148.3(3)
C8C C9C C10C C15C 33.9(4)
C8A C9A C10A C15A -35.9(4)
C8A C9A C10A C11A 145.4(3)
C6B N2B C7B C8B 99.1(2)
C6B C5B C4B C3B 178.98(18)
C11B C10B C9B C8B 47.4(4)
C11B C10B C15B C14B -2.5(4)
C11B C12B C13B C14B -1.4(4)
C5C N1C C1C C2C 0.8(3)
C5C C4C C3C C2C 0.5(3)
C7B N2B C6B O1B -4.6(3)
C7B N2B C6B C5B 175.40(17)
C3A C2A C1A N1A -0.2(3)
C7C N2C C6C O1C -0.9(3)
C7C N2C C6C C5C 179.27(17)
C7C C8C C9C C10C 178.8(2)
C4B C5B C6B O1B -11.9(3)
C4B C5B C6B N2B 168.02(19)
C4B C3B C2B C1B 0.4(3)
C3B C2B C1B N1B -1.1(3)
C9C C8C C7C N2C 114.1(3)
C9C C10C C15C C14C 179.6(2)
C2A C3A C4A C5A -1.3(3)
C11C C10C C15C C14C 1.7(4)
C10C C11C C12C C13C 1.0(4)
C10C C15C C14C C13C -0.4(4)
C1C N1C C5C C6C 178.77(18)
C1C N1C C5C C4C 0.4(3)
C4A C5A C6A O1A -9.8(3)
C4A C5A C6A N2A 168.93(18)
C4A C3A C2A C1A 1.0(3)
C3C C4C C5C N1C -1.0(3)
C3C C4C C5C C6C -179.40(19)
C9A C10A C15A C14A 178.4(2)
C9A C10A C11A C12A -177.4(2)
C15B C10B C9B C8B -132.1(3)
C15B C10B C11B C12B 1.7(4)
C15C C14C C13C C12C -0.7(4)
C14C C13C C12C C11C 0.4(4)
C12B C13B C14B C15B 0.5(4)
C1A N1A C5A C6A 177.56(18)
C1A N1A C5A C4A 0.1(3)
C1B N1B C5B C6B -179.56(18)
C1B N1B C5B C4B 0.5(3)
C12C C11C C10C C9C 180.0(2)
C12C C11C C10C C15C -2.1(4)
C10A C15A C14A C13A 0.4(4)
C10A C11A C12A C13A -2.1(4)
C15A C10A C11A C12A 3.8(4)
C15A C14A C13A C12A 1.4(4)
C11A C10A C15A C14A -2.9(4)
C11A C12A C13A C14A -0.5(4)
